data_7708746
loop_
_publ_author_name
'Romanov, Alexander S.'
'Linnolahti, Mikko'
'Bochmann, Manfred'

_publ_section_title
;
 Synthesis and Photophysical Properties of Linear Gold(I) Complexes Based
 on a CCC Carbene 50th Volume Themed Issue
;
_journal_name_full 'Dalton Transactions'
_journal_paper_doi 10.1039/D1DT03393J
_journal_year 2021
_chemical_formula_moiety 'C33 H39 Cu N2 S2'
_chemical_formula_sum 'C33 H39 Cu N2 S2'
_chemical_formula_weight 591.32
_space_group_crystal_system monoclinic
_space_group_IT_number 14
_space_group_name_Hall '-P 2ybc'
_space_group_name_H-M_alt 'P 1 21/c 1'
_atom_sites_solution_hydrogens geom
_atom_sites_solution_primary direct
_audit_block_doi 10.5517/ccdc.csd.cc2296xj
_audit_creation_method SHELXL-2018/3
_audit_update_record
;
2019-06-02 deposited with the CCDC.	2021-11-08 downloaded from the CCDC.
;
_cell_angle_alpha 90
_cell_angle_beta 95.757(2)
_cell_angle_gamma 90
_cell_formula_units_Z 4
_cell_length_a 15.6402(4)
_cell_length_b 10.5052(3)
_cell_length_c 18.5040(4)
_cell_measurement_reflns_used 9624
_cell_measurement_temperature 140(2)
_cell_measurement_theta_max 32.1660
_cell_measurement_theta_min 3.3400
_cell_volume 3024.94(13)
_computing_cell_refinement
;                                                              
CrysAlisPro, Agilent Technologies,                             
Version 1.171.37.35 (release 13-08-2014 CrysAlis171 .NET)      
(compiled Aug 13 2014,18:06:01)                                
;
_computing_data_collection
;                                                              
CrysAlisPro, Agilent Technologies,                             
Version 1.171.37.35 (release 13-08-2014 CrysAlis171 .NET)      
(compiled Aug 13 2014,18:06:01)                                
;
_computing_data_reduction
;                                                              
CrysAlisPro, Agilent Technologies,                             
Version 1.171.37.35 (release 13-08-2014 CrysAlis171 .NET)      
(compiled Aug 13 2014,18:06:01)                                
;
_computing_structure_refinement 'SHELXL-2018/3 (Sheldrick, 2018)'
_computing_structure_solution 'SHELXS-97 (Sheldrick, 2008)'
_diffrn_ambient_temperature 140(2)
_diffrn_detector_area_resol_mean 16.0050
_diffrn_measured_fraction_theta_full 0.998
_diffrn_measured_fraction_theta_max 0.998
_diffrn_measurement_device_type 'Oxford Diffraction Xcalibur 3/Sapphire3 CCD'
_diffrn_measurement_method 'Thin slice \w scans'
_diffrn_radiation_type MoK\a
_diffrn_radiation_wavelength 0.71073
_diffrn_reflns_av_R_equivalents 0.0283
_diffrn_reflns_av_unetI/netI 0.0275
_diffrn_reflns_Laue_measured_fraction_full 0.998
_diffrn_reflns_Laue_measured_fraction_max 0.998
_diffrn_reflns_limit_h_max 20
_diffrn_reflns_limit_h_min -20
_diffrn_reflns_limit_k_max 13
_diffrn_reflns_limit_k_min -13
_diffrn_reflns_limit_l_max 24
_diffrn_reflns_limit_l_min -24
_diffrn_reflns_number 27770
_diffrn_reflns_point_group_measured_fraction_full 0.998
_diffrn_reflns_point_group_measured_fraction_max 0.998
_diffrn_reflns_theta_full 25.242
_diffrn_reflns_theta_max 27.998
_diffrn_reflns_theta_min 2.942
_diffrn_source 'Enhance (Mo) X-ray Source'
_exptl_absorpt_coefficient_mu 0.884
_exptl_absorpt_correction_T_max 1.00000
_exptl_absorpt_correction_T_min 0.86995
_exptl_absorpt_correction_type multi-scan
_exptl_absorpt_process_details
;                                                         
CrysAlisPro, Agilent Technologies,                        
Version 1.171.37.35 (release 13-08-2014 CrysAlis171 .NET) 
(compiled Aug 13 2014,18:06:01)                           
Empirical absorption correction using spherical harmonics,
 implemented in SCALE3 ABSPACK scaling algorithm.         
;
_exptl_crystal_colour red
_exptl_crystal_density_diffrn 1.298
_exptl_crystal_density_meas ?
_exptl_crystal_density_method 'not measured'
_exptl_crystal_description plate
_exptl_crystal_F_000 1248
_exptl_crystal_recrystallization_method 'Re-crystallisation from solvent: layering CH2Cl2 solution with hexane'
_exptl_crystal_size_max 0.460
_exptl_crystal_size_mid 0.350
_exptl_crystal_size_min 0.130
_refine_diff_density_max 0.632
_refine_diff_density_min -0.665
_refine_diff_density_rms 0.053
_refine_ls_extinction_method none
_refine_ls_goodness_of_fit_ref 1.046
_refine_ls_hydrogen_treatment constr
_refine_ls_matrix_type full
_refine_ls_number_parameters 366
_refine_ls_number_reflns 7286
_refine_ls_number_restraints 18
_refine_ls_restrained_S_all 1.046
_refine_ls_R_factor_all 0.0435
_refine_ls_R_factor_gt 0.0351
_refine_ls_shift/su_max 0.001
_refine_ls_shift/su_mean 0.000
_refine_ls_structure_factor_coef Fsqd
_refine_ls_weighting_details 'w=1/[\s^2^(Fo^2^)+(0.0375P)^2^+1.4093P] where P=(Fo^2^+2Fc^2^)/3'
_refine_ls_weighting_scheme calc
_refine_ls_wR_factor_gt 0.0826
_refine_ls_wR_factor_ref 0.0875
_reflns_Friedel_coverage 0.000
_reflns_number_gt 6234
_reflns_number_total 7286
_reflns_threshold_expression 'I > 2\s(I)'
_cod_data_source_file d1dt03393j2.cif
_cod_data_source_block complex3
_cod_depositor_comments
;
The following automatic conversions were performed:

data item '_exptl_crystal_density_meas' value 'not measured' was
changed to '?' -- the value is perceived as not measured.

data item '_atom_sites_solution_primary' value 'direct methods' was
changed to 'direct'.

Automatic conversion script
Id: cif_fix_values 7556 2019-12-06 15:28:31Z antanas 
;
_cod_original_sg_symbol_H-M 'P 21/c'
_cod_database_code 7708746
_shelx_shelxl_version_number 2018/3
_shelx_space_group_comment
;
The symmetry employed for this shelxl refinement is uniquely defined
by the following loop, which should always be used as a source of
symmetry information in preference to the above space-group names.
They are only intended as comments.
;
_shelx_estimated_absorpt_t_min 0.686
_shelx_estimated_absorpt_t_max 0.894

loop_
_space_group_symop_operation_xyz
'x, y, z'
'-x, y+1/2, -z+1/2'
'-x, -y, -z'
'x, -y-1/2, z-1/2'

loop_
_atom_site_label
_atom_site_type_symbol
_atom_site_fract_x
_atom_site_fract_y
_atom_site_fract_z
_atom_site_U_iso_or_equiv
_atom_site_adp_type
_atom_site_occupancy
_atom_site_site_symmetry_order
_atom_site_calc_flag
_atom_site_refinement_flags_posn
_atom_site_refinement_flags_adp
_atom_site_refinement_flags_occupancy
_atom_site_disorder_assembly
_atom_site_disorder_group
C3B C 0.2547(3) 0.0173(5) 0.3526(2) 0.0299(9) Uani 0.55 1 d D . P A 1
H3BA H 0.216294 -0.047779 0.367796 0.036 Uiso 0.55 1 calc R U P A 1
H3BB H 0.272624 -0.006526 0.305785 0.036 Uiso 0.55 1 calc R U P A 1
C30 C -0.02044(16) 0.8594(3) 0.43451(17) 0.0635(7) Uani 1 1 d . . . . .
H30 H -0.034160 0.855681 0.482213 0.076 Uiso 1 1 calc R U . . .
Cu1 Cu 0.26326(2) 0.41886(2) 0.37229(2) 0.02270(7) Uani 1 1 d . . . . .
S1 S 0.18934(4) 0.58455(5) 0.41963(3) 0.04312(15) Uani 1 1 d . . . . .
S2 S 0.26352(3) 0.57563(5) 0.28426(3) 0.03903(13) Uani 1 1 d . . . . .
N1 N 0.33952(8) 0.17652(12) 0.41466(7) 0.0199(3) Uani 1 1 d . . . . .
N2 N 0.13402(8) 0.73750(13) 0.30673(8) 0.0222(3) Uani 1 1 d . . . . .
C1 C 0.27655(10) 0.24166(15) 0.38091(8) 0.0195(3) Uani 1 1 d . . . . .
C33 C 0.19082(10) 0.64495(14) 0.33423(9) 0.0208(3) Uani 1 1 d . . . . .
C4 C 0.33308(11) 0.03178(15) 0.40890(10) 0.0262(4) Uani 1 1 d D . . . .
C11 C 0.48741(11) 0.26769(16) 0.34020(10) 0.0274(4) Uani 1 1 d . . . . .
H11 H 0.436237 0.222137 0.319003 0.033 Uiso 1 1 calc R U . . .
C5 C 0.41160(10) 0.23870(15) 0.45656(9) 0.0228(3) Uani 1 1 d . . . . .
C10 C 0.48325(10) 0.27554(15) 0.42188(10) 0.0251(4) Uani 1 1 d . . . . .
C12 C 0.48591(12) 0.40164(17) 0.30719(11) 0.0320(4) Uani 1 1 d . . . . .
H12A H 0.435598 0.446029 0.319252 0.048 Uiso 1 1 calc R U . . .
H12B H 0.484867 0.395397 0.255351 0.048 Uiso 1 1 calc R U . . .
H12C H 0.536320 0.447375 0.326305 0.048 Uiso 1 1 calc R U . . .
C21 C 0.12629(11) 0.78816(15) 0.23382(10) 0.0269(4) Uani 1 1 d . . . . .
C32 C 0.06736(10) 0.79577(16) 0.34360(11) 0.0284(4) Uani 1 1 d . . . . .
C6 C 0.40473(12) 0.26421(15) 0.53046(10) 0.0273(4) Uani 1 1 d . . . . .
C22 C 0.17620(13) 0.77010(19) 0.17676(11) 0.0374(4) Uani 1 1 d . . . . .
H22 H 0.223777 0.716557 0.181722 0.045 Uiso 1 1 calc R U . . .
C7 C 0.47608(13) 0.31895(17) 0.57005(11) 0.0360(5) Uani 1 1 d . . . . .
H7 H 0.474242 0.334482 0.619345 0.043 Uiso 1 1 calc R U . . .
C2 C 0.20913(10) 0.14878(16) 0.34775(9) 0.0246(3) Uani 1 1 d D . . . .
C27 C 0.01897(11) 0.87483(17) 0.29408(12) 0.0342(4) Uani 1 1 d . . . . .
C8 C 0.54889(13) 0.35053(17) 0.53836(12) 0.0383(5) Uani 1 1 d . . . . .
H8 H 0.596034 0.384766 0.566363 0.046 Uiso 1 1 calc R U . . .
C14 C 0.32249(13) 0.24574(17) 0.56632(9) 0.0311(4) Uani 1 1 d . . . . .
H14 H 0.282191 0.197960 0.532564 0.037 Uiso 1 1 calc R U . . .
C26 C 0.05583(12) 0.87018(17) 0.22600(11) 0.0333(4) Uani 1 1 d . . . . .
C13 C 0.56682(13) 0.1959(2) 0.31953(14) 0.0456(5) Uani 1 1 d . . . . .
H13A H 0.568610 0.112814 0.341194 0.068 Uiso 1 1 calc R U . . .
H13B H 0.617729 0.242227 0.336794 0.068 Uiso 1 1 calc R U . . .
H13C H 0.563821 0.187827 0.267659 0.068 Uiso 1 1 calc R U . . .
C24 C 0.08312(19) 0.9144(2) 0.10365(14) 0.0569(7) Uani 1 1 d . . . . .
H24 H 0.069037 0.955626 0.059598 0.068 Uiso 1 1 calc R U . . .
C9 C 0.55199(12) 0.33138(17) 0.46491(11) 0.0335(4) Uani 1 1 d . . . . .
H9 H 0.600709 0.356054 0.443526 0.040 Uiso 1 1 calc R U . . .
C15 C 0.28146(14) 0.37479(19) 0.58011(11) 0.0379(5) Uani 1 1 d . . . . .
H15A H 0.273758 0.422083 0.535543 0.057 Uiso 1 1 calc R U . . .
H15B H 0.318235 0.421547 0.615330 0.057 Uiso 1 1 calc R U . . .
H15C H 0.226671 0.361588 0.598109 0.057 Uiso 1 1 calc R U . . .
C16 C 0.33609(17) 0.1699(2) 0.63755(11) 0.0474(6) Uani 1 1 d . . . . .
H16A H 0.364416 0.091017 0.629048 0.071 Uiso 1 1 calc R U . . .
H16B H 0.281436 0.152682 0.654910 0.071 Uiso 1 1 calc R U . . .
H16C H 0.370917 0.218593 0.673209 0.071 Uiso 1 1 calc R U . . .
C25 C 0.03418(16) 0.93348(19) 0.16000(14) 0.0496(6) Uani 1 1 d . . . . .
H25 H -0.012940 0.987884 0.154563 0.059 Uiso 1 1 calc R U . . .
C19B C 0.3224(5) -0.0304(15) 0.4820(6) 0.0380(17) Uani 0.55 1 d D . P A 1
H19A H 0.318614 -0.121085 0.476062 0.057 Uiso 0.55 1 calc R U P A 1
H19B H 0.370992 -0.009936 0.515935 0.057 Uiso 0.55 1 calc R U P A 1
H19C H 0.270884 0.000658 0.500109 0.057 Uiso 0.55 1 calc R U P A 1
C31 C 0.04870(14) 0.7884(2) 0.41494(13) 0.0453(5) Uani 1 1 d . . . . .
H31 H 0.081169 0.737860 0.448622 0.054 Uiso 1 1 calc R U . . .
C23 C 0.15320(17) 0.8342(2) 0.11194(12) 0.0514(6) Uani 1 1 d . . . . .
H23 H 0.185947 0.822657 0.073183 0.062 Uiso 1 1 calc R U . . .
C20B C 0.3976(9) -0.018(2) 0.3598(7) 0.041(2) Uani 0.45 1 d D . P A 2
H20A H 0.388045 0.022214 0.313099 0.062 Uiso 0.45 1 calc R U P A 2
H20B H 0.454806 0.000429 0.380989 0.062 Uiso 0.45 1 calc R U P A 2
H20C H 0.390825 -0.108492 0.354148 0.062 Uiso 0.45 1 calc R U P A 2
C28 C -0.05032(13) 0.9440(2) 0.31559(16) 0.0515(6) Uani 1 1 d . . . . .
H28 H -0.083009 0.995422 0.282502 0.062 Uiso 1 1 calc R U . . .
C29 C -0.06943(15) 0.9355(2) 0.38534(19) 0.0645(8) Uani 1 1 d . . . . .
H29 H -0.115642 0.980884 0.400154 0.077 Uiso 1 1 calc R U . . .
C18 C 0.1750(3) 0.1841(5) 0.2708(3) 0.0400(11) Uani 0.55 1 d D . P A 1
H18A H 0.147903 0.266115 0.270856 0.060 Uiso 0.55 1 calc R U P A 1
H18B H 0.133723 0.121654 0.252074 0.060 Uiso 0.55 1 calc R U P A 1
H18C H 0.221579 0.186856 0.240856 0.060 Uiso 0.55 1 calc R U P A 1
C17 C 0.1346(3) 0.1531(5) 0.3980(3) 0.0393(9) Uani 0.55 1 d D . P A 1
H17A H 0.156691 0.131673 0.446749 0.059 Uiso 0.55 1 calc R U P A 1
H17B H 0.090928 0.093085 0.380849 0.059 Uiso 0.55 1 calc R U P A 1
H17C H 0.110500 0.237163 0.397205 0.059 Uiso 0.55 1 calc R U P A 1
C17' C 0.1214(3) 0.1885(6) 0.3683(3) 0.0393(9) Uani 0.45 1 d D . P A 2
H17D H 0.124554 0.202997 0.419677 0.059 Uiso 0.45 1 calc R U P A 2
H17E H 0.080475 0.122344 0.355055 0.059 Uiso 0.45 1 calc R U P A 2
H17F H 0.103706 0.265428 0.342983 0.059 Uiso 0.45 1 calc R U P A 2
C18' C 0.2098(4) 0.1553(7) 0.2644(4) 0.0400(11) Uani 0.45 1 d D . P A 2
H18D H 0.266043 0.133728 0.251674 0.060 Uiso 0.45 1 calc R U P A 2
H18E H 0.195323 0.239932 0.247927 0.060 Uiso 0.45 1 calc R U P A 2
H18F H 0.168551 0.096223 0.241888 0.060 Uiso 0.45 1 calc R U P A 2
C3A C 0.2380(4) 0.0190(6) 0.3783(3) 0.0299(9) Uani 0.45 1 d D . P A 2
H3AA H 0.232010 -0.044932 0.340306 0.036 Uiso 0.45 1 calc R U P A 2
H3AB H 0.203283 -0.006186 0.416450 0.036 Uiso 0.45 1 calc R U P A 2
C19A C 0.3487(7) -0.0326(19) 0.4828(7) 0.0380(17) Uani 0.45 1 d D . P A 2
H19D H 0.307982 -0.001336 0.514076 0.057 Uiso 0.45 1 calc R U P A 2
H19E H 0.341933 -0.122965 0.477027 0.057 Uiso 0.45 1 calc R U P A 2
H19F H 0.405914 -0.014043 0.503868 0.057 Uiso 0.45 1 calc R U P A 2
C20A C 0.4128(7) -0.0237(18) 0.3785(5) 0.041(2) Uani 0.55 1 d D . P A 1
H20D H 0.419850 0.015135 0.332487 0.062 Uiso 0.55 1 calc R U P A 1
H20E H 0.462695 -0.006935 0.411766 0.062 Uiso 0.55 1 calc R U P A 1
H20F H 0.405904 -0.113916 0.372197 0.062 Uiso 0.55 1 calc R U P A 1

loop_
_atom_site_aniso_label
_atom_site_aniso_U_11
_atom_site_aniso_U_22
_atom_site_aniso_U_33
_atom_site_aniso_U_23
_atom_site_aniso_U_13
_atom_site_aniso_U_12
C3B 0.033(2) 0.0233(10) 0.033(3) -0.005(2) 0.0005(17) -0.0049(13)
C30 0.0534(15) 0.0619(16) 0.082(2) 0.0022(14) 0.0412(14) 0.0116(12)
Cu1 0.02155(11) 0.01845(11) 0.02702(12) 0.00169(8) -0.00289(8) 0.00263(7)
S1 0.0718(4) 0.0391(3) 0.0184(2) 0.00229(19) 0.0040(2) 0.0301(3)
S2 0.0344(2) 0.0394(3) 0.0472(3) 0.0217(2) 0.0230(2) 0.0169(2)
N1 0.0212(6) 0.0166(6) 0.0217(7) -0.0009(5) 0.0010(5) 0.0012(5)
N2 0.0191(6) 0.0203(6) 0.0268(7) 0.0030(5) 0.0001(5) -0.0001(5)
C1 0.0191(7) 0.0224(7) 0.0174(7) 0.0009(6) 0.0038(6) 0.0015(6)
C33 0.0182(7) 0.0171(7) 0.0262(8) 0.0001(6) -0.0028(6) -0.0031(6)
C4 0.0309(9) 0.0151(7) 0.0323(9) -0.0018(7) 0.0011(7) 0.0020(6)
C11 0.0216(8) 0.0249(8) 0.0361(10) -0.0062(7) 0.0049(7) -0.0002(6)
C5 0.0237(8) 0.0169(7) 0.0262(8) -0.0029(6) -0.0057(6) 0.0060(6)
C10 0.0221(8) 0.0174(7) 0.0343(9) -0.0034(7) -0.0048(7) 0.0057(6)
C12 0.0283(9) 0.0313(9) 0.0369(10) -0.0009(8) 0.0051(8) -0.0028(7)
C21 0.0286(8) 0.0205(8) 0.0289(9) 0.0058(7) -0.0093(7) -0.0053(6)
C32 0.0185(7) 0.0223(8) 0.0445(11) -0.0003(7) 0.0036(7) 0.0003(6)
C6 0.0354(9) 0.0184(7) 0.0262(9) -0.0002(6) -0.0057(7) 0.0091(7)
C22 0.0415(11) 0.0394(11) 0.0303(10) 0.0092(8) -0.0016(8) -0.0020(8)
C7 0.0484(12) 0.0263(9) 0.0297(10) -0.0050(7) -0.0143(9) 0.0104(8)
C2 0.0239(8) 0.0232(8) 0.0264(9) -0.0005(7) 0.0011(7) -0.0036(6)
C27 0.0205(8) 0.0220(8) 0.0572(13) -0.0015(8) -0.0098(8) -0.0004(7)
C8 0.0370(10) 0.0246(9) 0.0480(12) -0.0068(8) -0.0213(9) 0.0052(8)
C14 0.0429(10) 0.0290(9) 0.0208(8) 0.0011(7) -0.0001(7) 0.0080(8)
C26 0.0300(9) 0.0211(8) 0.0445(11) 0.0021(8) -0.0171(8) -0.0027(7)
C13 0.0326(10) 0.0402(11) 0.0661(15) -0.0115(10) 0.0144(10) 0.0065(9)
C24 0.0773(18) 0.0465(13) 0.0401(13) 0.0175(10) -0.0270(13) -0.0074(12)
C9 0.0238(8) 0.0236(8) 0.0507(12) -0.0025(8) -0.0075(8) 0.0030(7)
C15 0.0512(12) 0.0360(10) 0.0266(10) 0.0047(8) 0.0039(8) 0.0164(9)
C16 0.0754(16) 0.0381(11) 0.0286(10) 0.0081(9) 0.0041(10) 0.0175(11)
C25 0.0517(13) 0.0318(11) 0.0576(15) 0.0086(10) -0.0315(12) 0.0016(9)
C19B 0.051(5) 0.0211(10) 0.0415(12) 0.0056(9) 0.004(3) 0.005(4)
C31 0.0408(11) 0.0446(12) 0.0541(14) 0.0092(10) 0.0221(10) 0.0120(9)
C23 0.0673(15) 0.0544(14) 0.0305(11) 0.0127(10) -0.0048(10) -0.0091(12)
C20B 0.049(4) 0.0200(17) 0.057(5) -0.005(4) 0.016(4) 0.008(3)
C28 0.0233(10) 0.0363(11) 0.092(2) -0.0044(12) -0.0069(11) 0.0082(8)
C29 0.0306(11) 0.0513(15) 0.114(3) -0.0063(15) 0.0212(14) 0.0138(10)
C18 0.041(3) 0.041(3) 0.0339(15) 0.0037(16) -0.013(2) -0.014(2)
C17 0.0225(15) 0.040(2) 0.056(3) 0.0016(17) 0.0053(18) -0.0042(15)
C17' 0.0225(15) 0.040(2) 0.056(3) 0.0016(17) 0.0053(18) -0.0042(15)
C18' 0.041(3) 0.041(3) 0.0339(15) 0.0037(16) -0.013(2) -0.014(2)
C3A 0.033(2) 0.0233(10) 0.033(3) -0.005(2) 0.0005(17) -0.0049(13)
C19A 0.051(5) 0.0211(10) 0.0415(12) 0.0056(9) 0.004(3) 0.005(4)
C20A 0.049(4) 0.0200(17) 0.057(5) -0.005(4) 0.016(4) 0.008(3)

loop_
_atom_type_symbol
_atom_type_description
_atom_type_scat_dispersion_real
_atom_type_scat_dispersion_imag
_atom_type_scat_source
C C 0.0033 0.0016 'International Tables Vol C Tables 4.2.6.8 and 6.1.1.4'
H H 0.0000 0.0000 'International Tables Vol C Tables 4.2.6.8 and 6.1.1.4'
N N 0.0061 0.0033 'International Tables Vol C Tables 4.2.6.8 and 6.1.1.4'
S S 0.1246 0.1234 'International Tables Vol C Tables 4.2.6.8 and 6.1.1.4'
Cu Cu 0.3201 1.2651 'International Tables Vol C Tables 4.2.6.8 and 6.1.1.4'

loop_
_citation_id
_citation_doi
_citation_year
1 10.1039/C9DT02036E 2019

loop_
_geom_angle_atom_site_label_1
_geom_angle_atom_site_label_2
_geom_angle_atom_site_label_3
_geom_angle
_geom_angle_site_symmetry_1
_geom_angle_site_symmetry_3
_geom_angle_publ_flag
C4 C3B C2 106.4(3) . . ?
C4 C3B H3BA 110.5 . . ?
C2 C3B H3BA 110.5 . . ?
C4 C3B H3BB 110.5 . . ?
C2 C3B H3BB 110.5 . . ?
H3BA C3B H3BB 108.6 . . ?
C29 C30 C31 122.2(3) . . ?
C29 C30 H30 118.9 . . ?
C31 C30 H30 118.9 . . ?
C1 Cu1 S1 140.35(5) . . ?
C1 Cu1 S2 139.15(5) . . ?
S1 Cu1 S2 76.537(19) . . ?
C33 S1 Cu1 82.83(6) . . ?
C33 S2 Cu1 82.74(6) . . ?
C1 N1 C5 121.71(13) . . ?
C1 N1 C4 116.57(13) . . ?
C5 N1 C4 121.71(12) . . ?
C33 N2 C32 126.55(14) . . ?
C33 N2 C21 126.51(14) . . ?
C32 N2 C21 106.83(13) . . ?
N1 C1 C2 108.43(13) . . ?
N1 C1 Cu1 129.19(12) . . ?
C2 C1 Cu1 122.38(11) . . ?
N2 C33 S2 122.86(13) . . ?
N2 C33 S1 122.41(13) . . ?
S2 C33 S1 114.63(9) . . ?
C20B C4 C19A 109.2(8) . . ?
C20B C4 N1 110.0(10) . . ?
C19A C4 N1 112.1(8) . . ?
C19B C4 N1 112.1(7) . . ?
C19B C4 C20A 109.1(7) . . ?
N1 C4 C20A 110.7(8) . . ?
C19B C4 C3B 114.1(5) . . ?
N1 C4 C3B 100.9(2) . . ?
C20A C4 C3B 109.7(5) . . ?
C20B C4 C3A 115.1(7) . . ?
C19A C4 C3A 110.6(5) . . ?
N1 C4 C3A 99.6(3) . . ?
C10 C11 C12 110.21(14) . . ?
C10 C11 C13 113.00(16) . . ?
C12 C11 C13 109.40(16) . . ?
C10 C11 H11 108.0 . . ?
C12 C11 H11 108.0 . . ?
C13 C11 H11 108.0 . . ?
C10 C5 C6 122.33(15) . . ?
C10 C5 N1 119.47(15) . . ?
C6 C5 N1 118.15(15) . . ?
C5 C10 C9 117.33(17) . . ?
C5 C10 C11 123.78(14) . . ?
C9 C10 C11 118.72(16) . . ?
C11 C12 H12A 109.5 . . ?
C11 C12 H12B 109.5 . . ?
H12A C12 H12B 109.5 . . ?
C11 C12 H12C 109.5 . . ?
H12A C12 H12C 109.5 . . ?
H12B C12 H12C 109.5 . . ?
C22 C21 C26 120.28(17) . . ?
C22 C21 N2 131.28(16) . . ?
C26 C21 N2 108.42(16) . . ?
C31 C32 C27 120.38(18) . . ?
C31 C32 N2 131.42(16) . . ?
C27 C32 N2 108.16(17) . . ?
C7 C6 C5 116.94(18) . . ?
C7 C6 C14 119.42(17) . . ?
C5 C6 C14 123.42(15) . . ?
C21 C22 C23 118.3(2) . . ?
C21 C22 H22 120.9 . . ?
C23 C22 H22 120.9 . . ?
C8 C7 C6 121.95(18) . . ?
C8 C7 H7 119.0 . . ?
C6 C7 H7 119.0 . . ?
C1 C2 C18 112.8(2) . . ?
C1 C2 C17' 109.3(3) . . ?
C1 C2 C3A 104.8(3) . . ?
C17' C2 C3A 113.2(3) . . ?
C1 C2 C18' 107.5(3) . . ?
C17' C2 C18' 109.5(3) . . ?
C3A C2 C18' 112.2(3) . . ?
C1 C2 C3B 104.6(2) . . ?
C18 C2 C3B 112.9(3) . . ?
C1 C2 C17 105.7(2) . . ?
C18 C2 C17 109.7(3) . . ?
C3B C2 C17 110.9(3) . . ?
C28 C27 C32 120.4(2) . . ?
C28 C27 C26 131.2(2) . . ?
C32 C27 C26 108.37(16) . . ?
C7 C8 C9 119.88(17) . . ?
C7 C8 H8 120.1 . . ?
C9 C8 H8 120.1 . . ?
C6 C14 C15 110.32(16) . . ?
C6 C14 C16 113.01(16) . . ?
C15 C14 C16 109.88(16) . . ?
C6 C14 H14 107.8 . . ?
C15 C14 H14 107.8 . . ?
C16 C14 H14 107.8 . . ?
C21 C26 C25 120.2(2) . . ?
C21 C26 C27 108.18(16) . . ?
C25 C26 C27 131.6(2) . . ?
C11 C13 H13A 109.5 . . ?
C11 C13 H13B 109.5 . . ?
H13A C13 H13B 109.5 . . ?
C11 C13 H13C 109.5 . . ?
H13A C13 H13C 109.5 . . ?
H13B C13 H13C 109.5 . . ?
C25 C24 C23 120.3(2) . . ?
C25 C24 H24 119.9 . . ?
C23 C24 H24 119.9 . . ?
C8 C9 C10 121.35(19) . . ?
C8 C9 H9 119.3 . . ?
C10 C9 H9 119.3 . . ?
C14 C15 H15A 109.5 . . ?
C14 C15 H15B 109.5 . . ?
H15A C15 H15B 109.5 . . ?
C14 C15 H15C 109.5 . . ?
H15A C15 H15C 109.5 . . ?
H15B C15 H15C 109.5 . . ?
C14 C16 H16A 109.5 . . ?
C14 C16 H16B 109.5 . . ?
H16A C16 H16B 109.5 . . ?
C14 C16 H16C 109.5 . . ?
H16A C16 H16C 109.5 . . ?
H16B C16 H16C 109.5 . . ?
C24 C25 C26 119.3(2) . . ?
C24 C25 H25 120.4 . . ?
C26 C25 H25 120.4 . . ?
C4 C19B H19A 109.5 . . ?
C4 C19B H19B 109.5 . . ?
H19A C19B H19B 109.5 . . ?
C4 C19B H19C 109.5 . . ?
H19A C19B H19C 109.5 . . ?
H19B C19B H19C 109.5 . . ?
C32 C31 C30 117.6(2) . . ?
C32 C31 H31 121.2 . . ?
C30 C31 H31 121.2 . . ?
C24 C23 C22 121.7(2) . . ?
C24 C23 H23 119.1 . . ?
C22 C23 H23 119.1 . . ?
C4 C20B H20A 109.5 . . ?
C4 C20B H20B 109.5 . . ?
H20A C20B H20B 109.5 . . ?
C4 C20B H20C 109.5 . . ?
H20A C20B H20C 109.5 . . ?
H20B C20B H20C 109.5 . . ?
C29 C28 C27 119.2(2) . . ?
C29 C28 H28 120.4 . . ?
C27 C28 H28 120.4 . . ?
C28 C29 C30 120.2(2) . . ?
C28 C29 H29 119.9 . . ?
C30 C29 H29 119.9 . . ?
C2 C18 H18A 109.5 . . ?
C2 C18 H18B 109.5 . . ?
H18A C18 H18B 109.5 . . ?
C2 C18 H18C 109.5 . . ?
H18A C18 H18C 109.5 . . ?
H18B C18 H18C 109.5 . . ?
C2 C17 H17A 109.5 . . ?
C2 C17 H17B 109.5 . . ?
H17A C17 H17B 109.5 . . ?
C2 C17 H17C 109.5 . . ?
H17A C17 H17C 109.5 . . ?
H17B C17 H17C 109.5 . . ?
C2 C17' H17D 109.5 . . ?
C2 C17' H17E 109.5 . . ?
H17D C17' H17E 109.5 . . ?
C2 C17' H17F 109.5 . . ?
H17D C17' H17F 109.5 . . ?
H17E C17' H17F 109.5 . . ?
C2 C18' H18D 109.5 . . ?
C2 C18' H18E 109.5 . . ?
H18D C18' H18E 109.5 . . ?
C2 C18' H18F 109.5 . . ?
H18D C18' H18F 109.5 . . ?
H18E C18' H18F 109.5 . . ?
C2 C3A C4 107.3(4) . . ?
C2 C3A H3AA 110.3 . . ?
C4 C3A H3AA 110.3 . . ?
C2 C3A H3AB 110.3 . . ?
C4 C3A H3AB 110.3 . . ?
H3AA C3A H3AB 108.5 . . ?
C4 C19A H19D 109.5 . . ?
C4 C19A H19E 109.5 . . ?
H19D C19A H19E 109.5 . . ?
C4 C19A H19F 109.5 . . ?
H19D C19A H19F 109.5 . . ?
H19E C19A H19F 109.5 . . ?
C4 C20A H20D 109.5 . . ?
C4 C20A H20E 109.5 . . ?
H20D C20A H20E 109.5 . . ?
C4 C20A H20F 109.5 . . ?
H20D C20A H20F 109.5 . . ?
H20E C20A H20F 109.5 . . ?

loop_
_geom_bond_atom_site_label_1
_geom_bond_atom_site_label_2
_geom_bond_distance
_geom_bond_site_symmetry_2
_geom_bond_publ_flag
C3B C4 1.534(5) . ?
C3B C2 1.553(5) . ?
C3B H3BA 0.9700 . ?
C3B H3BB 0.9700 . ?
C30 C29 1.383(4) . ?
C30 C31 1.391(3) . ?
C30 H30 0.9300 . ?
Cu1 C1 1.8781(16) . ?
Cu1 S1 2.3102(5) . ?
Cu1 S2 2.3166(5) . ?
S1 C33 1.7051(17) . ?
S2 C33 1.6997(17) . ?
N1 C1 1.3056(19) . ?
N1 C5 1.457(2) . ?
N1 C4 1.527(2) . ?
N2 C33 1.379(2) . ?
N2 C32 1.439(2) . ?
N2 C21 1.444(2) . ?
C1 C2 1.520(2) . ?
C4 C20B 1.518(11) . ?
C4 C19A 1.523(11) . ?
C4 C19B 1.527(9) . ?
C4 C20A 1.534(9) . ?
C4 C3A 1.542(7) . ?
C11 C10 1.522(3) . ?
C11 C12 1.533(3) . ?
C11 C13 1.534(2) . ?
C11 H11 0.9800 . ?
C5 C10 1.401(2) . ?
C5 C6 1.408(2) . ?
C10 C9 1.401(2) . ?
C12 H12A 0.9600 . ?
C12 H12B 0.9600 . ?
C12 H12C 0.9600 . ?
C21 C22 1.388(3) . ?
C21 C26 1.395(2) . ?
C32 C31 1.382(3) . ?
C32 C27 1.401(3) . ?
C6 C7 1.396(3) . ?
C6 C14 1.518(3) . ?
C22 C23 1.391(3) . ?
C22 H22 0.9300 . ?
C7 C8 1.373(3) . ?
C7 H7 0.9300 . ?
C2 C18 1.515(5) . ?
C2 C17' 1.518(6) . ?
C2 C3A 1.527(7) . ?
C2 C18' 1.544(7) . ?
C2 C17 1.562(5) . ?
C27 C28 1.396(3) . ?
C27 C26 1.438(3) . ?
C8 C9 1.380(3) . ?
C8 H8 0.9300 . ?
C14 C15 1.532(3) . ?
C14 C16 1.537(3) . ?
C14 H14 0.9800 . ?
C26 C25 1.402(3) . ?
C13 H13A 0.9600 . ?
C13 H13B 0.9600 . ?
C13 H13C 0.9600 . ?
C24 C25 1.369(4) . ?
C24 C23 1.379(4) . ?
C24 H24 0.9300 . ?
C9 H9 0.9300 . ?
C15 H15A 0.9600 . ?
C15 H15B 0.9600 . ?
C15 H15C 0.9600 . ?
C16 H16A 0.9600 . ?
C16 H16B 0.9600 . ?
C16 H16C 0.9600 . ?
C25 H25 0.9300 . ?
C19B H19A 0.9600 . ?
C19B H19B 0.9600 . ?
C19B H19C 0.9600 . ?
C31 H31 0.9300 . ?
C23 H23 0.9300 . ?
C20B H20A 0.9600 . ?
C20B H20B 0.9600 . ?
C20B H20C 0.9600 . ?
C28 C29 1.357(4) . ?
C28 H28 0.9300 . ?
C29 H29 0.9300 . ?
C18 H18A 0.9600 . ?
C18 H18B 0.9600 . ?
C18 H18C 0.9600 . ?
C17 H17A 0.9600 . ?
C17 H17B 0.9600 . ?
C17 H17C 0.9600 . ?
C17' H17D 0.9600 . ?
C17' H17E 0.9600 . ?
C17' H17F 0.9600 . ?
C18' H18D 0.9600 . ?
C18' H18E 0.9600 . ?
C18' H18F 0.9600 . ?
C3A H3AA 0.9700 . ?
C3A H3AB 0.9700 . ?
C19A H19D 0.9600 . ?
C19A H19E 0.9600 . ?
C19A H19F 0.9600 . ?
C20A H20D 0.9600 . ?
C20A H20E 0.9600 . ?
C20A H20F 0.9600 . ?

loop_
_geom_torsion_atom_site_label_1
_geom_torsion_atom_site_label_2
_geom_torsion_atom_site_label_3
_geom_torsion_atom_site_label_4
_geom_torsion
_geom_torsion_site_symmetry_1
_geom_torsion_site_symmetry_2
_geom_torsion_site_symmetry_3
_geom_torsion_site_symmetry_4
_geom_torsion_publ_flag
C5 N1 C1 C2 -175.61(14) . . . . ?
C4 N1 C1 C2 3.50(19) . . . . ?
C5 N1 C1 Cu1 3.4(2) . . . . ?
C4 N1 C1 Cu1 -177.46(12) . . . . ?
S1 Cu1 C1 N1 -102.75(15) . . . . ?
S2 Cu1 C1 N1 110.37(14) . . . . ?
S1 Cu1 C1 C2 76.17(15) . . . . ?
S2 Cu1 C1 C2 -70.71(15) . . . . ?
C32 N2 C33 S2 176.14(12) . . . . ?
C21 N2 C33 S2 0.7(2) . . . . ?
C32 N2 C33 S1 0.0(2) . . . . ?
C21 N2 C33 S1 -175.44(12) . . . . ?
Cu1 S2 C33 N2 -159.89(13) . . . . ?
Cu1 S2 C33 S1 16.50(8) . . . . ?
Cu1 S1 C33 N2 159.86(13) . . . . ?
Cu1 S1 C33 S2 -16.54(8) . . . . ?
C1 N1 C4 C20B 107.8(6) . . . . ?
C5 N1 C4 C20B -73.1(6) . . . . ?
C1 N1 C4 C19A -130.6(5) . . . . ?
C5 N1 C4 C19A 48.5(5) . . . . ?
C1 N1 C4 C19B -113.9(4) . . . . ?
C5 N1 C4 C19B 65.2(4) . . . . ?
C1 N1 C4 C20A 124.0(4) . . . . ?
C5 N1 C4 C20A -56.9(4) . . . . ?
C1 N1 C4 C3B 7.9(2) . . . . ?
C5 N1 C4 C3B -173.0(2) . . . . ?
C1 N1 C4 C3A -13.5(3) . . . . ?
C5 N1 C4 C3A 165.6(2) . . . . ?
C2 C3B C4 C19B 105.0(7) . . . . ?
C2 C3B C4 N1 -15.4(3) . . . . ?
C2 C3B C4 C20A -132.2(8) . . . . ?
C1 N1 C5 C10 -88.24(19) . . . . ?
C4 N1 C5 C10 92.69(18) . . . . ?
C1 N1 C5 C6 89.19(19) . . . . ?
C4 N1 C5 C6 -89.88(18) . . . . ?
C6 C5 C10 C9 4.6(2) . . . . ?
N1 C5 C10 C9 -178.08(14) . . . . ?
C6 C5 C10 C11 -170.48(15) . . . . ?
N1 C5 C10 C11 6.8(2) . . . . ?
C12 C11 C10 C5 109.71(18) . . . . ?
C13 C11 C10 C5 -127.55(17) . . . . ?
C12 C11 C10 C9 -65.31(19) . . . . ?
C13 C11 C10 C9 57.4(2) . . . . ?
C33 N2 C21 C22 -7.6(3) . . . . ?
C32 N2 C21 C22 176.21(18) . . . . ?
C33 N2 C21 C26 174.10(15) . . . . ?
C32 N2 C21 C26 -2.09(17) . . . . ?
C33 N2 C32 C31 8.6(3) . . . . ?
C21 N2 C32 C31 -175.2(2) . . . . ?
C33 N2 C32 C27 -173.97(15) . . . . ?
C21 N2 C32 C27 2.23(17) . . . . ?
C10 C5 C6 C7 -5.3(2) . . . . ?
N1 C5 C6 C7 177.38(14) . . . . ?
C10 C5 C6 C14 169.38(15) . . . . ?
N1 C5 C6 C14 -8.0(2) . . . . ?
C26 C21 C22 C23 -0.9(3) . . . . ?
N2 C21 C22 C23 -179.07(18) . . . . ?
C5 C6 C7 C8 2.0(3) . . . . ?
C14 C6 C7 C8 -172.86(16) . . . . ?
N1 C1 C2 C18 -136.4(2) . . . . ?
Cu1 C1 C2 C18 44.5(3) . . . . ?
N1 C1 C2 C17' 130.2(3) . . . . ?
Cu1 C1 C2 C17' -49.0(3) . . . . ?
N1 C1 C2 C3A 8.5(3) . . . . ?
Cu1 C1 C2 C3A -170.6(2) . . . . ?
N1 C1 C2 C18' -111.1(3) . . . . ?
Cu1 C1 C2 C18' 69.8(3) . . . . ?
N1 C1 C2 C3B -13.3(2) . . . . ?
Cu1 C1 C2 C3B 167.53(18) . . . . ?
N1 C1 C2 C17 103.7(2) . . . . ?
Cu1 C1 C2 C17 -75.4(2) . . . . ?
C4 C3B C2 C1 18.0(3) . . . . ?
C4 C3B C2 C18 140.9(3) . . . . ?
C4 C3B C2 C17 -95.5(3) . . . . ?
C31 C32 C27 C28 -2.0(3) . . . . ?
N2 C32 C27 C28 -179.79(16) . . . . ?
C31 C32 C27 C26 176.23(18) . . . . ?
N2 C32 C27 C26 -1.54(19) . . . . ?
C6 C7 C8 C9 1.7(3) . . . . ?
C7 C6 C14 C15 68.7(2) . . . . ?
C5 C6 C14 C15 -105.79(18) . . . . ?
C7 C6 C14 C16 -54.7(2) . . . . ?
C5 C6 C14 C16 130.76(18) . . . . ?
C22 C21 C26 C25 1.0(3) . . . . ?
N2 C21 C26 C25 179.50(16) . . . . ?
C22 C21 C26 C27 -177.35(16) . . . . ?
N2 C21 C26 C27 1.17(19) . . . . ?
C28 C27 C26 C21 178.23(19) . . . . ?
C32 C27 C26 C21 0.2(2) . . . . ?
C28 C27 C26 C25 0.2(3) . . . . ?
C32 C27 C26 C25 -177.83(19) . . . . ?
C7 C8 C9 C10 -2.5(3) . . . . ?
C5 C10 C9 C8 -0.6(2) . . . . ?
C11 C10 C9 C8 174.70(16) . . . . ?
C23 C24 C25 C26 -0.3(3) . . . . ?
C21 C26 C25 C24 -0.3(3) . . . . ?
C27 C26 C25 C24 177.5(2) . . . . ?
C27 C32 C31 C30 1.5(3) . . . . ?
N2 C32 C31 C30 178.7(2) . . . . ?
C29 C30 C31 C32 -0.2(4) . . . . ?
C25 C24 C23 C22 0.4(4) . . . . ?
C21 C22 C23 C24 0.3(3) . . . . ?
C32 C27 C28 C29 1.1(3) . . . . ?
C26 C27 C28 C29 -176.7(2) . . . . ?
C27 C28 C29 C30 0.3(4) . . . . ?
C31 C30 C29 C28 -0.8(4) . . . . ?
C1 C2 C3A C4 -16.7(3) . . . . ?
C17' C2 C3A C4 -135.8(3) . . . . ?
C18' C2 C3A C4 99.6(4) . . . . ?
C20B C4 C3A C2 -100.0(10) . . . . ?
C19A C4 C3A C2 135.6(9) . . . . ?
N1 C4 C3A C2 17.5(3) . . . . ?
